data_2018013
loop_
_publ_author_name
'Jerbi, Hasna'
'Hidouri, Mourad'
'Rzeigui, Mohamed'
'Ben Amara, Mongi'

_publ_section_title
;
 Structure and ^31^P NMR spectroscopy of a new phosphate,
 Na~8~Ca~1.5~Mg~12.5~(PO~4~)~12~
;
_journal_coeditor_code KU3038
_journal_issue 3
_journal_name_full 'Acta Crystallographica Section C'
_journal_page_first i17
_journal_page_last i20
_journal_paper_doi 10.1107/S0108270110054521
_journal_volume 67
_journal_year 2011
_chemical_formula_iupac 'Na8 Ca1.5 Mg12.5 (P O4)12'
_chemical_formula_sum 'Ca1.5 Mg12.5 Na8 O48 P12'
_chemical_formula_weight 1687.56
_chemical_melting_point 1072
_chemical_name_common panitite
_chemical_name_systematic
;
sodium calcium magnesium tetrakis(phosphate)
;
_space_group_IT_number 14
_symmetry_cell_setting monoclinic
_symmetry_space_group_name_Hall '-P 2yn'
_symmetry_space_group_name_H-M 'P 1 21/n 1'
_atom_sites_solution_primary direct
_atom_sites_solution_secondary difmap
_audit_creation_method SHELXL97
_cell_angle_alpha 90.00
_cell_angle_beta 90.87(2)
_cell_angle_gamma 90.00
_cell_formula_units_Z 4
_cell_length_a 10.185(8)
_cell_length_b 14.860(8)
_cell_length_c 25.610(9)
_cell_measurement_reflns_used 25
_cell_measurement_temperature 293(2)
_cell_measurement_theta_max 9.93
_cell_measurement_theta_min 7.75
_cell_volume 3876(4)
_computing_cell_refinement 'CAD-4 EXPRESS (Enraf--Nonius, 1994)'
_computing_data_collection 'CAD-4 EXPRESS (Enraf--Nonius, 1994)'
_computing_data_reduction 'XCAD4 (Harms & Wocadlo, 1995)'
_computing_molecular_graphics 'DIAMOND (Brandenburg, 1998)'
_computing_publication_material 'SHELXL97 (Sheldrick, 2008)'
_computing_structure_refinement 'SHELXL97 (Sheldrick, 2008)'
_computing_structure_solution 'SHELXS86 (Sheldrick, 2008)'
_diffrn_ambient_temperature 293(2)
_diffrn_measured_fraction_theta_full 0.998
_diffrn_measured_fraction_theta_max 0.998
_diffrn_measurement_device_type 'Enraf--Nonius TurboCAD-4'
_diffrn_measurement_method 'non-profiled \w'
_diffrn_radiation_monochromator graphite
_diffrn_radiation_source 'fine-focus sealed tube'
_diffrn_radiation_type MoK\a
_diffrn_radiation_wavelength 0.71073
_diffrn_reflns_av_R_equivalents 0.0653
_diffrn_reflns_av_sigmaI/netI 0.0391
_diffrn_reflns_limit_h_max 14
_diffrn_reflns_limit_h_min -1
_diffrn_reflns_limit_k_max 20
_diffrn_reflns_limit_k_min -1
_diffrn_reflns_limit_l_max 35
_diffrn_reflns_limit_l_min -35
_diffrn_reflns_number 13798
_diffrn_reflns_theta_full 29.99
_diffrn_reflns_theta_max 29.99
_diffrn_reflns_theta_min 2.10
_diffrn_standards_interval_time 120
_diffrn_standards_number 2
_exptl_absorpt_coefficient_mu 1.177
_exptl_absorpt_correction_T_max 0.89
_exptl_absorpt_correction_T_min 0.75
_exptl_absorpt_correction_type analytical
_exptl_absorpt_process_details '(de Meulenaer & Tompa, 1965)'
_exptl_crystal_colour colourless
_exptl_crystal_density_diffrn 2.892
_exptl_crystal_density_method 'not measured'
_exptl_crystal_description plate
_exptl_crystal_F_000 3328
_exptl_crystal_size_max 0.40
_exptl_crystal_size_mid 0.11
_exptl_crystal_size_min 0.10
_refine_diff_density_max 1.846
_refine_diff_density_min -1.686
_refine_ls_extinction_coef 0.00040(9)
_refine_ls_extinction_expression Fc^*^=kFc[1+0.001xFc^2^\l^3^/sin(2\q)]^-1/4^
_refine_ls_extinction_method 'SHELXL97 (Sheldrick, 2008)'
_refine_ls_goodness_of_fit_ref 1.044
_refine_ls_matrix_type full
_refine_ls_number_parameters 761
_refine_ls_number_reflns 11269
_refine_ls_number_restraints 11
_refine_ls_restrained_S_all 1.049
_refine_ls_R_factor_all 0.0702
_refine_ls_R_factor_gt 0.0508
_refine_ls_shift/su_max 0.003
_refine_ls_shift/su_mean 0.000
_refine_ls_structure_factor_coef Fsqd
_refine_ls_weighting_details 'calc w = 1/[\s^2^(Fo^2^)+(0.0673P)^2^+11.5875P] where P=(Fo^2^+2Fc^2^)/3'
_refine_ls_weighting_scheme calc
_refine_ls_wR_factor_gt 0.1263
_refine_ls_wR_factor_ref 0.1328
_reflns_number_gt 8933
_reflns_number_total 11269
_reflns_threshold_expression I>2\s(I)
_cod_data_source_file ku3038.cif
_cod_data_source_block I
_cod_original_sg_symbol_H-M 'P 21/n'
_cod_original_formula_sum 'Ca1.50 Mg12.50 Na8 O48 P12'
_cod_database_code 2018013
_cod_database_fobs_code 2018013

loop_
_symmetry_equiv_pos_as_xyz
'x, y, z'
'-x+1/2, y+1/2, -z+1/2'
'-x, -y, -z'
'x-1/2, -y-1/2, z-1/2'

loop_
_atom_site_type_symbol
_atom_site_label
_atom_site_fract_x
_atom_site_fract_y
_atom_site_fract_z
_atom_site_U_iso_or_equiv
_atom_site_adp_type
_atom_site_calc_flag
_atom_site_refinement_flags
_atom_site_occupancy
_atom_site_disorder_assembly
_atom_site_disorder_group
Ca Ca1 0.03890(6) 0.75887(4) 0.20047(3) 0.01083(13) Uani d . 1 . .
Ca Ca8 -0.0510(3) 1.1548(2) 0.18414(12) 0.0078(5) Uani d P 0.50 . .
Na Na8 -0.0417(10) 1.1536(7) 0.1851(4) 0.047(3) Uani d P 0.50 . .
Mg Mg1 0.13318(12) 0.25939(7) 0.28896(5) 0.0122(2) Uani d . 1 . .
Mg Mg2 0.02687(11) 0.35899(8) 0.43806(4) 0.0114(2) Uani d . 1 . .
Mg Mg3 -0.00689(11) 0.86855(7) 0.06842(4) 0.0097(2) Uani d . 1 . .
Mg Mg4 -0.24552(11) 0.54964(8) -0.00055(4) 0.0106(2) Uani d . 1 . .
Mg Mg5 -0.24876(11) 0.51893(8) 0.25547(4) 0.0101(2) Uani d . 1 . .
Mg Mg6 0.25457(11) 1.05874(8) 0.12340(5) 0.0111(2) Uani d . 1 . .
Mg Mg7 0.47780(12) 0.64239(8) 0.05845(4) 0.0118(2) Uani d . 1 . .
Mg Mg8 -0.00928(11) 0.63197(8) 0.06249(4) 0.0107(2) Uani d . 1 . .
Mg Mg9 0.00964(11) 0.89623(7) 0.31407(4) 0.0086(2) Uani d . 1 . .
Mg Mg10 0.25012(11) 0.98214(8) 0.38009(4) 0.0099(2) Uani d . 1 . .
Mg Mg11 -0.02663(11) 0.37053(7) 0.18538(4) 0.0094(2) Uani d . 1 . .
Mg Mg12 -0.00598(12) 0.62661(8) 0.31431(5) 0.0103(2) Uani d P 0.50000(10) . .
Na Na12 -0.00598(12) 0.62661(8) 0.31431(5) 0.0103(2) Uani d P 0.5000(2) . .
Mg Mg13 -0.25273(12) 0.44846(9) 0.49955(5) 0.0173(3) Uani d . 1 . .
Na Na1 -0.17658(18) 0.26079(13) 0.35346(7) 0.0289(4) Uani d . 1 . .
Na Na2 -0.41066(19) 0.24819(11) 0.57425(8) 0.0286(4) Uani d . 1 . .
Na Na3A -0.2491(2) 1.0208(2) 0.12454(10) 0.0315(7) Uani d P 0.728(3) . .
Na Na3B -0.2456(7) 0.9662(7) 0.1236(3) 0.0315(7) Uani d P 0.272(3) . .
Na Na4 0.25667(15) 1.01018(14) 0.25198(6) 0.0306(4) Uani d . 1 . .
Na Na5 0.0499(2) 0.75218(12) 0.41828(9) 0.0406(5) Uani d . 1 . .
Na Na6A -0.2250(2) 0.24009(14) 0.02380(9) 0.0344(5) Uani d P 0.913(3) . .
Na Na6B -0.233(2) 0.7733(15) 0.3803(10) 0.0344(5) Uani d P 0.087(3) . .
Na Na7 -0.25104(15) 0.50484(16) 0.12426(6) 0.0326(5) Uani d . 1 . .
P P1 0.02147(8) 0.95895(5) 0.18708(3) 0.00753(15) Uani d . 1 . .
O O11 0.0595(2) 0.90795(16) 0.23705(9) 0.0114(4) Uani d . 1 . .
O O12 -0.1133(2) 1.00299(17) 0.19193(9) 0.0121(4) Uani d . 1 . .
O O13 0.1198(2) 1.03491(18) 0.17691(10) 0.0167(5) Uani d . 1 . .
O O14 0.0218(3) 0.88897(17) 0.14349(10) 0.0180(5) Uani d . 1 . .
P P2 -0.00118(8) 0.55607(5) 0.18630(3) 0.00726(15) Uani d . 1 . .
O O21 -0.1208(2) 0.49587(15) 0.19862(9) 0.0094(4) Uani d . 1 . .
O O22 0.1054(2) 0.48755(15) 0.17203(9) 0.0102(4) Uani d . 1 . .
O O23 0.0419(2) 0.61038(16) 0.23457(9) 0.0122(4) Uani d . 1 . .
O O24 -0.0344(2) 0.62143(17) 0.14216(10) 0.0148(5) Uani d . 1 . .
P P3 -0.02812(8) 0.41847(5) 0.05821(3) 0.00670(14) Uani d . 1 . .
O O31 0.1223(2) 0.43586(18) 0.06215(9) 0.0141(5) Uani d . 1 . .
O O32 -0.0766(2) 0.37619(16) 0.10805(10) 0.0137(5) Uani d . 1 . .
O O33 -0.0985(2) 0.50938(16) 0.04897(10) 0.0126(5) Uani d . 1 . .
O O34 -0.0562(2) 0.35599(16) 0.01221(9) 0.0130(5) Uani d . 1 . .
P P4 0.24862(8) 0.76285(5) 0.32077(3) 0.00752(15) Uani d . 1 . .
O O41 0.2226(2) 0.75451(16) 0.26206(9) 0.0131(5) Uani d . 1 . .
O O42 0.1849(2) 0.84794(15) 0.34330(9) 0.0115(4) Uani d . 1 . .
O O43 0.1875(3) 0.68076(16) 0.34859(11) 0.0182(5) Uani d . 1 . .
O O44 0.3976(2) 0.76640(16) 0.33051(10) 0.0126(5) Uani d . 1 . .
P P5 -0.02864(8) 0.93536(5) 0.44014(3) 0.00714(15) Uani d . 1 . .
O O51 -0.0667(2) 0.89704(16) 0.38701(9) 0.0117(4) Uani d . 1 . .
O O52 -0.1050(2) 1.02306(16) 0.45045(9) 0.0125(4) Uani d . 1 . .
O O53 -0.0584(3) 0.86500(16) 0.48186(9) 0.0156(5) Uani d . 1 . .
O O54 0.1195(2) 0.95971(19) 0.44020(9) 0.0154(5) Uani d . 1 . .
P P6 -0.00093(8) 1.08524(5) 0.31704(3) 0.00662(15) Uani d . 1 . .
O O61 0.1165(2) 1.02216(15) 0.32591(9) 0.0104(4) Uani d . 1 . .
O O62 -0.1139(2) 1.02101(16) 0.30139(9) 0.0111(4) Uani d . 1 . .
O O63 0.0256(2) 1.15306(16) 0.27346(10) 0.0140(5) Uani d . 1 . .
O O64 -0.0332(3) 1.13666(17) 0.36644(10) 0.0167(5) Uani d . 1 . .
P P7 0.22616(8) 0.71411(6) 0.09753(3) 0.00896(16) Uani d . 1 . .
O O71 0.2400(2) 0.73654(17) 0.15567(9) 0.0126(5) Uani d . 1 . .
O O72 0.3371(3) 0.75448(19) 0.06542(10) 0.0178(5) Uani d . 1 . .
O O73 0.0914(2) 0.74886(15) 0.07798(9) 0.0102(4) Uani d . 1 . .
O O74 0.2274(3) 0.61222(18) 0.08776(11) 0.0276(7) Uani d . 1 . .
P P8 -0.20479(8) 0.74507(5) 0.27241(3) 0.00960(16) Uani d . 1 . .
O O81 -0.1915(3) 0.76287(18) 0.21468(11) 0.0180(5) Uani d . 1 . .
O O82 -0.0719(3) 0.77045(17) 0.29927(10) 0.0161(5) Uani d . 1 . .
O O83 -0.2155(3) 0.64198(17) 0.28366(11) 0.0184(5) Uani d . 1 . .
O O84 -0.3225(3) 0.7906(2) 0.29628(11) 0.0237(6) Uani d . 1 . .
P P9 -0.23778(9) 0.25539(6) 0.46735(4) 0.01667(19) Uani d D 1 . .
O O91 -0.0975(2) 0.25301(15) 0.44622(9) 0.0105(4) Uani d . 1 . .
O O92 -0.3014(3) 0.16283(13) 0.46219(13) 0.0244(6) Uani d D 1 . .
O O93A -0.3134(4) 0.3141(3) 0.42693(16) 0.0253(9) Uiso d PD 0.647(3) . .
O O93B -0.3173(7) 0.3396(4) 0.4531(4) 0.0253(9) Uiso d PD 0.353(3) . .
O O94A -0.2420(6) 0.3088(4) 0.51844(15) 0.0338(11) Uiso d PD 0.572(3) . .
O O94B -0.2240(8) 0.2603(6) 0.52739(9) 0.0338(11) Uiso d PD 0.428(3) . .
P P10 -0.02899(8) 0.56274(6) 0.43968(3) 0.01080(16) Uani d . 1 . .
O O101 0.1192(3) 0.5369(2) 0.43799(12) 0.0276(7) Uani d . 1 . .
O O102 -0.0655(3) 0.61483(19) 0.38992(10) 0.0193(5) Uani d . 1 . .
O O103 -0.0643(3) 0.62146(19) 0.48584(11) 0.0227(6) Uani d . 1 . .
O O104 -0.1031(3) 0.47208(17) 0.44233(11) 0.0204(6) Uani d . 1 . .
P P11 0.01212(8) 0.42571(5) 0.31475(3) 0.00727(15) Uani d . 1 . .
O O111 0.0537(2) 0.37489(16) 0.26489(9) 0.0130(5) Uani d . 1 . .
O O112 0.1098(3) 0.50210(17) 0.32612(10) 0.0175(5) Uani d . 1 . .
O O113 0.0152(3) 0.35548(18) 0.35825(10) 0.0198(5) Uani d . 1 . .
O O114 -0.1220(3) 0.4675(2) 0.30766(10) 0.0206(6) Uani d . 1 . .
P P12 -0.03169(8) 1.08027(6) 0.05514(3) 0.01004(16) Uani d . 1 . .
O O121 -0.1057(3) 0.99014(17) 0.05580(12) 0.0218(6) Uani d . 1 . .
O O122 0.1167(3) 1.0601(3) 0.06303(12) 0.0320(7) Uani d . 1 . .
O O123 -0.0811(3) 1.1417(2) 0.09748(12) 0.0286(7) Uani d . 1 . .
O O124 -0.0580(3) 1.1258(2) 0.00300(11) 0.0295(7) Uani d . 1 . .

loop_
_atom_site_aniso_label
_atom_site_aniso_U_11
_atom_site_aniso_U_22
_atom_site_aniso_U_33
_atom_site_aniso_U_12
_atom_site_aniso_U_13
_atom_site_aniso_U_23
Ca1 0.0105(3) 0.0074(3) 0.0147(3) 0.0003(2) 0.0029(2) 0.0004(2)
Ca8 0.0095(9) 0.0055(12) 0.0085(11) -0.0021(8) 0.0026(7) -0.0002(9)
Na8 0.069(6) 0.028(5) 0.044(5) -0.004(4) 0.005(4) 0.003(4)
Mg1 0.0115(5) 0.0081(5) 0.0171(6) -0.0009(4) -0.0024(4) 0.0041(4)
Mg2 0.0137(5) 0.0112(5) 0.0095(5) 0.0016(4) 0.0017(4) 0.0004(4)
Mg3 0.0107(5) 0.0085(5) 0.0099(5) 0.0004(4) 0.0012(4) 0.0000(4)
Mg4 0.0093(5) 0.0126(5) 0.0098(5) -0.0004(4) 0.0017(4) -0.0011(4)
Mg5 0.0088(5) 0.0116(5) 0.0101(5) 0.0004(4) 0.0019(4) 0.0000(4)
Mg6 0.0094(5) 0.0106(5) 0.0133(5) 0.0000(4) 0.0018(4) -0.0008(4)
Mg7 0.0163(6) 0.0104(5) 0.0088(5) 0.0011(4) 0.0005(4) -0.0006(4)
Mg8 0.0143(5) 0.0085(5) 0.0092(5) -0.0026(4) 0.0024(4) -0.0007(4)
Mg9 0.0107(5) 0.0074(5) 0.0076(5) -0.0002(4) 0.0018(4) -0.0003(4)
Mg10 0.0081(5) 0.0123(5) 0.0093(5) 0.0002(4) 0.0023(4) 0.0013(4)
Mg11 0.0110(5) 0.0077(5) 0.0096(5) 0.0008(4) 0.0024(4) 0.0004(4)
Mg12 0.0134(6) 0.0118(5) 0.0058(5) 0.0049(4) 0.0022(4) 0.0010(4)
Na12 0.0134(6) 0.0118(5) 0.0058(5) 0.0049(4) 0.0022(4) 0.0010(4)
Mg13 0.0148(6) 0.0201(6) 0.0169(6) -0.0007(5) 0.0029(5) -0.0016(5)
Na1 0.0239(9) 0.0400(10) 0.0227(8) 0.0000(7) -0.0041(7) -0.0016(7)
Na2 0.0342(10) 0.0188(8) 0.0331(10) -0.0015(7) 0.0047(7) -0.0009(7)
Na3A 0.0138(9) 0.067(2) 0.0137(9) 0.0017(14) 0.0008(7) 0.0123(14)
Na3B 0.0138(9) 0.067(2) 0.0137(9) 0.0017(14) 0.0008(7) 0.0123(14)
Na4 0.0150(7) 0.0628(13) 0.0140(8) -0.0047(8) 0.0011(6) -0.0006(8)
Na5 0.0489(13) 0.0200(9) 0.0532(13) -0.0007(8) 0.0158(10) -0.0133(8)
Na6A 0.0321(11) 0.0266(10) 0.0444(13) -0.0001(8) 0.0001(9) 0.0079(9)
Na6B 0.0321(11) 0.0266(10) 0.0444(13) -0.0001(8) 0.0001(9) 0.0079(9)
Na7 0.0126(7) 0.0741(14) 0.0110(7) -0.0029(8) 0.0020(6) -0.0050(8)
P1 0.0084(3) 0.0071(3) 0.0072(3) 0.0013(3) 0.0021(3) 0.0010(3)
O11 0.0171(11) 0.0101(10) 0.0071(10) 0.0026(9) 0.0006(8) 0.0010(8)
O12 0.0083(10) 0.0161(11) 0.0121(11) 0.0028(8) 0.0032(8) 0.0025(9)
O13 0.0123(11) 0.0174(12) 0.0204(13) -0.0034(9) 0.0033(9) 0.0074(10)
O14 0.0316(15) 0.0139(11) 0.0086(11) 0.0078(10) 0.0005(10) -0.0031(9)
P2 0.0076(3) 0.0062(3) 0.0080(4) -0.0002(3) 0.0022(3) 0.0001(3)
O21 0.0079(10) 0.0094(10) 0.0112(11) -0.0005(8) 0.0035(8) -0.0008(8)
O22 0.0090(10) 0.0096(10) 0.0121(11) 0.0011(8) 0.0032(8) -0.0006(8)
O23 0.0132(11) 0.0107(10) 0.0126(11) -0.0010(9) 0.0005(9) -0.0016(8)
O24 0.0184(12) 0.0130(11) 0.0131(12) 0.0014(9) 0.0027(9) 0.0053(9)
P3 0.0072(3) 0.0060(3) 0.0069(3) 0.0001(3) 0.0016(3) -0.0002(3)
O31 0.0068(10) 0.0242(13) 0.0114(11) -0.0018(9) 0.0021(8) -0.0015(9)
O32 0.0152(11) 0.0132(11) 0.0127(11) -0.0017(9) 0.0012(9) 0.0028(9)
O33 0.0136(11) 0.0080(10) 0.0163(12) 0.0020(8) -0.0006(9) 0.0019(9)
O34 0.0164(12) 0.0126(11) 0.0101(11) -0.0038(9) 0.0024(9) -0.0045(9)
P4 0.0068(3) 0.0063(3) 0.0095(3) 0.0007(3) 0.0028(3) 0.0004(3)
O41 0.0118(11) 0.0172(12) 0.0102(11) 0.0003(9) -0.0004(8) -0.0030(9)
O42 0.0117(11) 0.0086(10) 0.0142(11) 0.0016(8) 0.0020(8) -0.0016(8)
O43 0.0197(13) 0.0076(11) 0.0277(14) 0.0030(9) 0.0118(10) 0.0062(10)
O44 0.0089(10) 0.0135(11) 0.0154(12) 0.0002(8) 0.0011(8) 0.0010(9)
P5 0.0076(3) 0.0070(3) 0.0068(3) 0.0003(3) 0.0022(3) 0.0002(3)
O51 0.0146(11) 0.0140(11) 0.0066(10) -0.0007(9) 0.0024(8) -0.0020(8)
O52 0.0151(11) 0.0110(10) 0.0114(11) 0.0037(9) 0.0017(9) -0.0014(9)
O53 0.0242(13) 0.0124(11) 0.0101(11) -0.0053(10) -0.0001(9) 0.0039(9)
O54 0.0067(10) 0.0295(14) 0.0100(11) -0.0026(10) 0.0026(8) -0.0005(10)
P6 0.0078(3) 0.0048(3) 0.0073(3) 0.0000(3) 0.0009(3) 0.0002(3)
O61 0.0083(10) 0.0088(10) 0.0142(11) 0.0011(8) -0.0013(8) 0.0003(8)
O62 0.0092(10) 0.0127(11) 0.0113(11) -0.0035(8) -0.0005(8) 0.0005(8)
O63 0.0162(12) 0.0129(11) 0.0127(11) -0.0051(9) -0.0014(9) 0.0043(9)
O64 0.0207(13) 0.0164(12) 0.0131(12) 0.0063(10) 0.0000(9) -0.0051(9)
P7 0.0085(4) 0.0107(4) 0.0078(4) 0.0014(3) 0.0017(3) 0.0000(3)
O71 0.0095(10) 0.0204(12) 0.0079(10) 0.0006(9) 0.0028(8) -0.0020(9)
O72 0.0114(11) 0.0298(14) 0.0125(11) -0.0071(10) 0.0049(9) -0.0024(10)
O73 0.0085(10) 0.0101(10) 0.0119(11) 0.0002(8) -0.0004(8) -0.0013(8)
O74 0.057(2) 0.0105(12) 0.0148(13) 0.0119(13) -0.0025(13) -0.0011(10)
P8 0.0072(3) 0.0100(4) 0.0117(4) -0.0010(3) 0.0033(3) -0.0029(3)
O81 0.0129(12) 0.0245(13) 0.0166(12) 0.0011(10) 0.0040(9) 0.0002(10)
O82 0.0138(12) 0.0157(12) 0.0187(13) -0.0045(9) 0.0000(9) -0.0025(10)
O83 0.0237(13) 0.0097(11) 0.0220(13) -0.0052(10) 0.0077(10) -0.0041(10)
O84 0.0164(13) 0.0297(15) 0.0253(15) 0.0094(11) 0.0045(11) -0.0066(12)
P9 0.0087(4) 0.0127(4) 0.0288(5) -0.0029(3) 0.0083(3) -0.0089(3)
O91 0.0088(10) 0.0088(10) 0.0140(11) -0.0004(8) 0.0046(8) -0.0003(8)
O92 0.0152(12) 0.0101(11) 0.0480(19) -0.0022(9) 0.0022(12) 0.0052(12)
P10 0.0110(4) 0.0110(4) 0.0103(4) -0.0015(3) -0.0002(3) 0.0011(3)
O101 0.0120(12) 0.0470(19) 0.0238(15) 0.0040(12) 0.0054(10) 0.0140(13)
O102 0.0220(13) 0.0207(13) 0.0151(12) 0.0007(10) -0.0024(10) 0.0041(10)
O103 0.0333(16) 0.0184(13) 0.0162(13) 0.0063(11) -0.0056(11) -0.0067(10)
O104 0.0235(13) 0.0118(11) 0.0255(14) -0.0012(10) -0.0088(11) 0.0000(10)
P11 0.0085(3) 0.0050(3) 0.0083(4) 0.0010(3) 0.0018(3) 0.0004(3)
O111 0.0170(12) 0.0103(10) 0.0117(11) 0.0065(9) 0.0006(9) -0.0016(8)
O112 0.0198(13) 0.0157(12) 0.0173(13) -0.0091(10) 0.0033(10) -0.0035(10)
O113 0.0296(15) 0.0157(12) 0.0140(12) -0.0028(11) -0.0042(10) 0.0073(10)
O114 0.0146(12) 0.0365(16) 0.0105(12) 0.0145(11) -0.0009(9) -0.0028(11)
P12 0.0109(4) 0.0094(3) 0.0099(4) -0.0014(3) 0.0030(3) 0.0018(3)
O121 0.0191(13) 0.0092(11) 0.0374(17) 0.0002(9) 0.0121(11) 0.0050(11)
O122 0.0122(13) 0.057(2) 0.0268(16) -0.0028(13) -0.0020(11) -0.0058(15)
O123 0.0353(17) 0.0278(15) 0.0231(15) -0.0033(13) 0.0091(12) -0.0119(12)
O124 0.0410(18) 0.0312(16) 0.0168(14) 0.0189(14) 0.0136(12) 0.0117(12)

loop_
_atom_type_symbol
_atom_type_description
_atom_type_scat_dispersion_real
_atom_type_scat_dispersion_imag
_atom_type_scat_source
Ca Ca 0.2262 0.3064 'International Tables Vol C Tables 4.2.6.8 and 6.1.1.4'
Mg Mg 0.0486 0.0363 'International Tables Vol C Tables 4.2.6.8 and 6.1.1.4'
Na Na 0.0362 0.0249 'International Tables Vol C Tables 4.2.6.8 and 6.1.1.4'
O O 0.0106 0.0060 'International Tables Vol C Tables 4.2.6.8 and 6.1.1.4'
P P 0.1023 0.0942 'International Tables Vol C Tables 4.2.6.8 and 6.1.1.4'

loop_
_geom_angle_atom_site_label_1
_geom_angle_atom_site_label_2
_geom_angle_atom_site_label_3
_geom_angle_site_symmetry_1
_geom_angle_site_symmetry_3
_geom_angle
_geom_angle_publ_flag
O23 Ca1 O81 . . 88.51(9) ?
O23 Ca1 O71 . . 92.37(9) ?
O81 Ca1 O71 . . 158.78(9) ?
O23 Ca1 O11 . . 135.26(9) ?
O81 Ca1 O11 . . 89.87(9) ?
O71 Ca1 O11 . . 104.14(9) ?
O23 Ca1 O14 . . 164.23(9) ?
O81 Ca1 O14 . . 90.58(10) ?
O71 Ca1 O14 . . 82.88(9) ?
O11 Ca1 O14 . . 60.47(9) ?
O23 Ca1 O41 . . 74.39(8) ?
O81 Ca1 O41 . . 130.73(10) ?
O71 Ca1 O41 . . 69.53(10) ?
O11 Ca1 O41 . . 73.21(8) ?
O14 Ca1 O41 . . 117.34(9) ?
O23 Ca1 O24 . . 59.27(9) ?
O81 Ca1 O24 . . 80.47(9) ?
O71 Ca1 O24 . . 81.79(9) ?
O11 Ca1 O24 . . 162.75(8) ?
O14 Ca1 O24 . . 105.06(9) ?
O41 Ca1 O24 . . 123.83(8) ?
O23 Ca1 O82 . . 74.15(8) ?
O81 Ca1 O82 . . 56.42(9) ?
O71 Ca1 O82 . . 143.74(8) ?
O11 Ca1 O82 . . 68.01(8) ?
O14 Ca1 O82 . . 118.01(9) ?
O41 Ca1 O82 . . 74.41(9) ?
O24 Ca1 O82 . . 116.56(8) ?
O123 Ca8 O44 . 2 89.09(15) ?
O123 Ca8 O12 . . 88.16(14) ?
O44 Ca8 O12 2 . 152.27(16) ?
O123 Ca8 O63 . . 167.67(18) ?
O44 Ca8 O63 2 . 87.25(13) ?
O12 Ca8 O63 . . 89.61(13) ?
O123 Ca8 O84 . 2_455 102.07(16) ?
O44 Ca8 O84 2 2_455 78.53(14) ?
O12 Ca8 O84 . 2_455 128.96(15) ?
O63 Ca8 O84 . 2_455 88.74(13) ?
O123 Ca8 O13 . . 87.14(14) ?
O44 Ca8 O13 2 . 91.52(14) ?
O12 Ca8 O13 . . 60.78(12) ?
O63 Ca8 O13 . . 81.20(13) ?
O84 Ca8 O13 2_455 . 166.22(16) ?
O123 Ca8 O83 . 2_455 101.54(15) ?
O44 Ca8 O83 2 2_455 138.21(16) ?
O12 Ca8 O83 . 2_455 69.20(11) ?
O63 Ca8 O83 . 2_455 88.97(13) ?
O84 Ca8 O83 2_455 2_455 59.77(11) ?
O13 Ca8 O83 . 2_455 128.90(15) ?
O44 Na8 O123 2 . 89.3(4) ?
O44 Na8 O63 2 . 89.6(4) ?
O123 Na8 O63 . . 171.8(5) ?
O44 Na8 O12 2 . 156.3(5) ?
O123 Na8 O12 . . 87.1(4) ?
O63 Na8 O12 . . 90.7(4) ?
O44 Na8 O13 2 . 94.6(4) ?
O123 Na8 O13 . . 88.2(4) ?
O63 Na8 O13 . . 83.9(4) ?
O12 Na8 O13 . . 61.8(3) ?
O44 Na8 O84 2 2_455 78.1(3) ?
O123 Na8 O84 . 2_455 99.2(4) ?
O63 Na8 O84 . 2_455 88.5(4) ?
O12 Na8 O84 . 2_455 125.6(5) ?
O13 Na8 O84 . 2_455 169.5(5) ?
O44 Na8 O83 2 2_455 136.0(5) ?
O123 Na8 O83 . 2_455 98.2(4) ?
O63 Na8 O83 . 2_455 88.2(4) ?
O12 Na8 O83 . 2_455 67.7(3) ?
O13 Na8 O83 . 2_455 128.7(4) ?
O84 Na8 O83 2_455 2_455 58.0(2) ?
O71 Mg1 O63 2_545 1_545 111.85(12) ?
O71 Mg1 O41 2_545 2_545 89.05(12) ?
O63 Mg1 O41 1_545 2_545 104.75(12) ?
O71 Mg1 O111 2_545 . 129.96(12) ?
O63 Mg1 O111 1_545 . 114.12(12) ?
O41 Mg1 O111 2_545 . 97.43(11) ?
O71 Mg1 O113 2_545 . 84.61(11) ?
O63 Mg1 O113 1_545 . 108.64(11) ?
O41 Mg1 O113 2_545 . 145.97(11) ?
O111 Mg1 O113 . . 63.00(10) ?
O103 Mg2 O91 3_566 . 97.02(12) ?
O103 Mg2 O113 3_566 . 169.64(14) ?
O91 Mg2 O113 . . 93.21(11) ?
O103 Mg2 O72 3_566 2_545 91.88(12) ?
O91 Mg2 O72 . 2_545 80.97(12) ?
O113 Mg2 O72 . 2_545 88.10(11) ?
O103 Mg2 O104 3_566 . 86.86(12) ?
O91 Mg2 O104 . . 102.45(12) ?
O113 Mg2 O104 . . 92.55(12) ?
O72 Mg2 O104 2_545 . 176.47(12) ?
O93B Mg3 O124 2_455 3_575 93.9(3) ?
O93B Mg3 O14 2_455 . 116.2(3) ?
O124 Mg3 O14 3_575 . 149.47(15) ?
O93B Mg3 O93A 2_455 2_455 22.5(3) ?
O124 Mg3 O93A 3_575 2_455 113.23(16) ?
O14 Mg3 O93A . 2_455 97.27(15) ?
O93B Mg3 O73 2_455 . 106.9(2) ?
O124 Mg3 O73 3_575 . 88.72(12) ?
O14 Mg3 O73 . . 87.25(11) ?
O93A Mg3 O73 2_455 . 95.01(16) ?
O93B Mg3 O121 2_455 . 72.8(2) ?
O124 Mg3 O121 3_575 . 89.25(13) ?
O14 Mg3 O121 . . 94.70(12) ?
O93A Mg3 O121 2_455 . 85.42(16) ?
O73 Mg3 O121 . . 177.93(12) ?
O92 Mg4 O54 2_455 4_575 125.19(12) ?
O92 Mg4 O33 2_455 . 76.91(11) ?
O54 Mg4 O33 4_575 . 157.68(12) ?
O92 Mg4 O31 2_455 3_565 98.36(13) ?
O54 Mg4 O31 4_575 3_565 81.21(11) ?
O33 Mg4 O31 . 3_565 93.29(12) ?
O92 Mg4 O52 2_455 2_445 91.66(12) ?
O54 Mg4 O52 4_575 2_445 87.35(12) ?
O33 Mg4 O52 . 2_445 95.74(12) ?
O31 Mg4 O52 3_565 2_445 167.81(11) ?
O12 Mg5 O83 2_445 . 88.95(11) ?
O12 Mg5 O114 2_445 . 87.54(12) ?
O83 Mg5 O114 . . 90.22(13) ?
O12 Mg5 O21 2_445 . 162.70(11) ?
O83 Mg5 O21 . . 108.19(11) ?
O114 Mg5 O21 . . 89.98(12) ?
O12 Mg5 O62 2_445 2_445 90.09(12) ?
O83 Mg5 O62 . 2_445 111.22(12) ?
O114 Mg5 O62 . 2_445 158.39(13) ?
O21 Mg5 O62 . 2_445 85.94(11) ?
O13 Mg6 O43 . 2 96.63(12) ?
O13 Mg6 O112 . 2 87.59(12) ?
O43 Mg6 O112 2 2 87.41(12) ?
O13 Mg6 O101 . 2 159.91(14) ?
O43 Mg6 O101 2 2 103.13(13) ?
O112 Mg6 O101 2 2 89.67(13) ?
O13 Mg6 O122 . . 92.80(13) ?
O43 Mg6 O122 2 . 116.35(15) ?
O112 Mg6 O122 2 . 155.97(14) ?
O101 Mg6 O122 2 . 81.77(13) ?
O53 Mg7 O64 4_675 2_545 171.98(13) ?
O53 Mg7 O91 4_675 2 95.05(11) ?
O64 Mg7 O91 2_545 2 86.03(11) ?
O53 Mg7 O72 4_675 . 90.61(11) ?
O64 Mg7 O72 2_545 . 97.39(12) ?
O91 Mg7 O72 2 . 77.72(11) ?
O53 Mg7 O52 4_675 2_545 87.38(10) ?
O64 Mg7 O52 2_545 2_545 84.70(11) ?
O91 Mg7 O52 2 2_545 106.68(11) ?
O72 Mg7 O52 . 2_545 175.31(11) ?
O53 Mg7 O74 4_675 . 95.90(11) ?
O64 Mg7 O74 2_545 . 88.83(11) ?
O91 Mg7 O74 2 . 135.43(10) ?
O72 Mg7 O74 . . 59.12(10) ?
O52 Mg7 O74 2_545 . 116.87(10) ?
O34 Mg8 O73 3_565 . 86.42(10) ?
O34 Mg8 O33 3_565 . 93.99(11) ?
O73 Mg8 O33 . . 175.76(11) ?
O34 Mg8 O24 3_565 . 168.02(12) ?
O73 Mg8 O24 . . 86.68(11) ?
O33 Mg8 O24 . . 92.18(11) ?
O34 Mg8 O92 3_565 2_455 90.61(13) ?
O73 Mg8 O92 . 2_455 109.37(11) ?
O33 Mg8 O92 . 2_455 74.85(10) ?
O24 Mg8 O92 . 2_455 100.92(13) ?
O34 Mg8 O74 3_565 . 85.73(11) ?
O73 Mg8 O74 . . 64.72(10) ?
O33 Mg8 O74 . . 111.08(11) ?
O24 Mg8 O74 . . 82.46(11) ?
O92 Mg8 O74 2_455 . 173.20(11) ?
O51 Mg9 O11 . . 170.37(11) ?
O51 Mg9 O42 . . 90.56(11) ?
O11 Mg9 O42 . . 98.84(11) ?
O51 Mg9 O82 . . 90.88(11) ?
O11 Mg9 O82 . . 90.29(11) ?
O42 Mg9 O82 . . 95.45(11) ?
O51 Mg9 O61 . . 93.68(10) ?
O11 Mg9 O61 . . 86.03(10) ?
O42 Mg9 O61 . . 79.65(10) ?
O82 Mg9 O61 . . 173.33(11) ?
O51 Mg9 O62 . . 84.68(10) ?
O11 Mg9 O62 . . 86.42(10) ?
O42 Mg9 O62 . . 144.79(10) ?
O82 Mg9 O62 . . 119.43(11) ?
O61 Mg9 O62 . . 65.93(10) ?
O22 Mg10 O61 2 . 91.41(12) ?
O22 Mg10 O31 2 2 91.72(11) ?
O61 Mg10 O31 . 2 176.22(11) ?
O22 Mg10 O54 2 . 170.27(12) ?
O61 Mg10 O54 . . 97.13(12) ?
O31 Mg10 O54 2 . 79.59(11) ?
O22 Mg10 O74 2 2 98.43(12) ?
O61 Mg10 O74 . 2 93.81(12) ?
O31 Mg10 O74 2 2 87.84(12) ?
O54 Mg10 O74 . 2 85.69(12) ?
O22 Mg10 O42 2 . 88.42(10) ?
O61 Mg10 O42 . . 77.65(10) ?
O31 Mg10 O42 2 . 100.31(11) ?
O54 Mg10 O42 . . 88.87(11) ?
O74 Mg10 O42 2 . 169.24(13) ?
O84 Mg11 O32 2_445 . 94.09(12) ?
O84 Mg11 O44 2_445 2_545 95.40(13) ?
O32 Mg11 O44 . 2_545 89.42(11) ?
O84 Mg11 O21 2_445 . 97.64(13) ?
O32 Mg11 O21 . . 90.71(10) ?
O44 Mg11 O21 2_545 . 166.92(11) ?
O84 Mg11 O111 2_445 . 94.39(12) ?
O32 Mg11 O111 . . 171.43(11) ?
O44 Mg11 O111 2_545 . 88.59(10) ?
O21 Mg11 O111 . . 89.35(10) ?
O84 Mg11 O22 2_445 . 164.93(12) ?
O32 Mg11 O22 . . 87.77(10) ?
O44 Mg11 O22 2_545 . 99.57(11) ?
O21 Mg11 O22 . . 67.36(10) ?
O111 Mg11 O22 . . 84.35(10) ?
O102 Mg12 O23 . . 167.90(12) ?
O102 Mg12 O112 . . 87.94(11) ?
O23 Mg12 O112 . . 84.65(10) ?
O102 Mg12 O82 . . 98.62(11) ?
O23 Mg12 O82 . . 90.89(10) ?
O112 Mg12 O82 . . 164.95(11) ?
O102 Mg12 O83 . . 92.58(11) ?
O23 Mg12 O83 . . 84.68(10) ?
O112 Mg12 O83 . . 128.81(11) ?
O82 Mg12 O83 . . 64.75(9) ?
O102 Mg12 O43 . . 86.15(11) ?
O23 Mg12 O43 . . 101.55(11) ?
O112 Mg12 O43 . . 77.74(10) ?
O82 Mg12 O43 . . 89.13(10) ?
O83 Mg12 O43 . . 153.40(11) ?
O102 Mg12 O114 . . 81.14(11) ?
O23 Mg12 O114 . . 86.87(10) ?
O112 Mg12 O114 . . 59.90(10) ?
O82 Mg12 O114 . . 134.33(10) ?
O83 Mg12 O114 . . 69.63(9) ?
O43 Mg12 O114 . . 135.95(10) ?
O101 Mg13 O121 3_566 2_445 156.32(14) ?
O101 Mg13 O93B 3_566 . 134.74(16) ?
O121 Mg13 O93B 2_445 . 68.93(13) ?
O101 Mg13 O122 3_566 4_576 80.12(13) ?
O121 Mg13 O122 2_445 4_576 95.91(13) ?
O93B Mg13 O122 . 4_576 101.1(3) ?
O101 Mg13 O94A 3_566 . 84.12(16) ?
O121 Mg13 O94A 2_445 . 118.18(16) ?
O93B Mg13 O94A . . 52.80(18) ?
O122 Mg13 O94A 4_576 . 78.36(16) ?
O101 Mg13 O104 3_566 . 92.56(12) ?
O121 Mg13 O104 2_445 . 88.76(12) ?
O93B Mg13 O104 . . 87.7(3) ?
O122 Mg13 O104 4_576 . 171.08(14) ?
O94A Mg13 O104 . . 106.13(16) ?
O81 Na1 O64 2_445 1_545 119.49(12) ?
O81 Na1 O113 2_445 . 121.35(13) ?
O64 Na1 O113 1_545 . 87.14(12) ?
O81 Na1 O93A 2_445 . 104.76(13) ?
O64 Na1 O93A 1_545 . 119.48(11) ?
O113 Na1 O93A . . 103.79(15) ?
O81 Na1 O91 2_445 . 160.82(13) ?
O64 Na1 O91 1_545 . 69.03(9) ?
O113 Na1 O91 . . 74.30(10) ?
O93A Na1 O91 . . 58.12(10) ?
O94B Na2 O94A . . 18.7(2) ?
O94B Na2 O44 . 3_566 119.98(15) ?
O94A Na2 O44 . 3_566 126.25(15) ?
O94B Na2 O123 . 4_576 132.3(2) ?
O94A Na2 O123 . 4_576 113.81(17) ?
O44 Na2 O123 3_566 4_576 81.16(11) ?
O94B Na2 O34 . 4_566 101.19(17) ?
O94A Na2 O34 . 4_566 104.95(12) ?
O44 Na2 O34 3_566 4_566 124.45(11) ?
O123 Na2 O34 4_576 4_566 98.19(13) ?
O94B Na2 O32 . 4_566 140.2(2) ?
O94A Na2 O32 . 4_566 155.48(13) ?
O44 Na2 O32 3_566 4_566 68.87(9) ?
O123 Na2 O32 4_576 4_566 85.94(12) ?
O34 Na2 O32 4_566 4_566 55.77(9) ?
O94B Na2 O31 . 4_566 85.1(2) ?
O94A Na2 O31 . 4_566 102.26(14) ?
O44 Na2 O31 3_566 4_566 91.09(9) ?
O123 Na2 O31 4_576 4_566 140.20(12) ?
O34 Na2 O31 4_566 4_566 54.94(8) ?
O32 Na2 O31 4_566 4_566 55.20(8) ?
O94B Na2 O122 . 4_576 77.6(2) ?
O94A Na2 O122 . 4_576 60.19(14) ?
O44 Na2 O122 3_566 4_576 100.55(10) ?
O123 Na2 O122 4_576 4_576 55.71(10) ?
O34 Na2 O122 4_566 4_576 124.87(11) ?
O32 Na2 O122 4_566 4_576 141.62(11) ?
O31 Na2 O122 4_566 4_576 162.40(11) ?
P3 Na2 O122 4_566 4_576 155.51(10) ?
P12 Na2 O122 4_576 4_576 31.31(7) ?
O94B Na2 O124 . 4_576 92.5(2) ?
O94A Na2 O124 . 4_576 76.24(17) ?
O44 Na2 O124 3_566 4_576 132.81(11) ?
O123 Na2 O124 4_576 4_576 52.05(10) ?
O34 Na2 O124 4_566 4_576 74.36(10) ?
O32 Na2 O124 4_566 4_576 108.51(11) ?
O31 Na2 O124 4_566 4_576 127.43(10) ?
P3 Na2 O124 4_566 4_576 104.84(9) ?
P12 Na2 O124 4_576 4_576 29.84(6) ?
O122 Na2 O124 4_576 4_576 50.93(9) ?
O12 Na3A O121 . . 99.99(14) ?
O114 Na3A O121 2_455 . 148.9(2) ?
Na3B Na3A O102 . 2_455 128.1(6) ?
O12 Na3A O102 . 2_455 132.75(17) ?
O114 Na3A O102 2_455 2_455 81.96(13) ?
O121 Na3A O102 . 2_455 119.96(15) ?
Na3B Na3A O104 . 2_455 72.6(6) ?
O12 Na3A O104 . 2_455 155.2(2) ?
O114 Na3A O104 2_455 2_455 94.33(14) ?
O121 Na3A O104 . 2_455 78.17(14) ?
O102 Na3A O104 2_455 2_455 64.72(11) ?
Na3B Na3A O123 . . 131.1(6) ?
O12 Na3A O123 . . 83.33(14) ?
O114 Na3A O123 2_455 . 144.96(17) ?
O121 Na3A O123 . . 60.80(11) ?
O102 Na3A O123 2_455 . 94.42(16) ?
O104 Na3A O123 2_455 . 115.69(14) ?
O12 Na3A O83 . 2_455 62.57(11) ?
O114 Na3A O83 2_455 2_455 62.77(11) ?
O121 Na3A O83 . 2_455 142.23(15) ?
O102 Na3A O83 2_455 2_455 70.28(12) ?
O104 Na3A O83 2_455 2_455 131.92(14) ?
O123 Na3A O83 . 2_455 83.11(13) ?
O114 Na3B O12 2_455 . 75.3(3) ?
O114 Na3B O104 2_455 2_455 100.1(3) ?
O12 Na3B O104 . 2_455 163.1(5) ?
O114 Na3B O121 2_455 . 170.3(5) ?
O12 Na3B O121 . . 100.3(3) ?
O104 Na3B O121 2_455 . 81.6(3) ?
O114 Na3B O93A 2_455 2_455 122.1(4) ?
O12 Na3B O93A . 2_455 116.3(3) ?
O104 Na3B O93A 2_455 2_455 80.1(3) ?
O121 Na3B O93A . 2_455 67.6(3) ?
O114 Na3B O93B 2_455 2_455 134.9(4) ?
O12 Na3B O93B . 2_455 124.4(4) ?
O104 Na3B O93B 2_455 2_455 70.4(3) ?
O121 Na3B O93B . 2_455 54.7(2) ?
O93A Na3B O93B 2_455 2_455 15.98(18) ?
O114 Na3B O102 2_455 2_455 71.6(2) ?
O12 Na3B O102 . 2_455 106.8(4) ?
O104 Na3B O102 2_455 2_455 56.6(2) ?
O121 Na3B O102 . 2_455 102.0(3) ?
O93A Na3B O102 2_455 2_455 136.7(3) ?
O93B Na3B O102 2_455 2_455 125.3(3) ?
Na3A Na3B O14 . . 114.6(7) ?
O114 Na3B O14 2_455 . 115.3(3) ?
O12 Na3B O14 . . 55.27(17) ?
O104 Na3B O14 2_455 . 138.4(4) ?
O121 Na3B O14 . . 67.3(2) ?
O93A Na3B O14 2_455 . 63.1(2) ?
O93B Na3B O14 2_455 . 69.2(3) ?
O102 Na3B O14 2_455 . 154.0(4) ?
O13 Na4 O61 . . 106.11(11) ?
O13 Na4 O22 . 2 179.17(13) ?
O61 Na4 O22 . 2 73.67(10) ?
O13 Na4 O112 . 2 70.90(11) ?
O61 Na4 O112 . 2 176.87(12) ?
O22 Na4 O112 2 2 109.31(11) ?
O13 Na4 O11 . . 61.33(9) ?
O61 Na4 O11 . . 71.60(9) ?
O22 Na4 O11 2 . 119.23(11) ?
O112 Na4 O11 2 . 107.22(11) ?
O13 Na4 O23 . 2 118.50(11) ?
O61 Na4 O23 . 2 109.72(11) ?
O22 Na4 O23 2 2 60.96(9) ?
O112 Na4 O23 2 2 71.49(10) ?
O11 Na4 O23 . 2 178.55(11) ?
O13 Na4 O111 . 2 112.25(11) ?
O61 Na4 O111 . 2 126.22(11) ?
O22 Na4 O111 2 2 68.42(9) ?
O112 Na4 O111 2 2 56.54(9) ?
O11 Na4 O111 . 2 95.28(11) ?
O23 Na4 O111 2 2 83.44(10) ?
O94B Na5 O102 3_566 . 119.0(2) ?
O94B Na5 O43 3_566 . 87.82(19) ?
O102 Na5 O43 . . 73.13(11) ?
O94B Na5 O51 3_566 . 128.1(2) ?
O102 Na5 O51 . . 112.62(13) ?
O43 Na5 O51 . . 112.95(12) ?
O94B Na5 O53 3_566 . 90.2(2) ?
O102 Na5 O53 . . 121.02(13) ?
O43 Na5 O53 . . 164.31(12) ?
O51 Na5 O53 . . 57.15(9) ?
O94B Na5 O94A 3_566 3_566 15.1(2) ?
O102 Na5 O94A . 3_566 103.86(15) ?
O43 Na5 O94A . 3_566 82.95(12) ?
O51 Na5 O94A . 3_566 142.98(14) ?
O53 Na5 O94A . 3_566 98.77(12) ?
O94B Na5 O42 3_566 . 94.4(2) ?
O102 Na5 O42 . . 117.47(12) ?
O43 Na5 O42 . . 55.85(9) ?
O51 Na5 O42 . . 65.64(9) ?
O53 Na5 O42 . . 108.85(10) ?
O94A Na5 O42 3_566 . 103.15(16) ?
O94B Na5 O103 3_566 . 83.9(2) ?
O102 Na5 O103 . . 54.41(9) ?
O43 Na5 O103 . . 112.21(11) ?
O51 Na5 O103 . . 124.37(12) ?
O53 Na5 O103 . . 83.02(10) ?
O94A Na5 O103 3_566 . 72.82(16) ?
O42 Na5 O103 . . 168.05(10) ?
O34 Na6A O124 . 1_545 88.31(14) ?
O34 Na6A O72 . 3_565 100.08(11) ?
O124 Na6A O72 1_545 3_565 97.44(13) ?
O34 Na6A O103 . 2_445 166.77(13) ?
O124 Na6A O103 1_545 2_445 94.46(14) ?
O72 Na6A O103 3_565 2_445 66.75(10) ?
O34 Na6A O123 . 1_545 95.04(12) ?
O124 Na6A O123 1_545 1_545 55.10(10) ?
O72 Na6A O123 3_565 1_545 148.28(13) ?
O103 Na6A O123 2_445 1_545 97.16(11) ?
O34 Na6A O53 . 2_445 94.53(11) ?
O124 Na6A O53 1_545 2_445 163.95(13) ?
O72 Na6A O53 3_565 2_445 66.52(9) ?
O103 Na6A O53 2_445 2_445 79.36(11) ?
O123 Na6A O53 1_545 2_445 139.96(12) ?
O34 Na6A O73 . 3_565 61.51(9) ?
O124 Na6A O73 1_545 3_565 61.38(9) ?
O72 Na6A O73 3_565 3_565 54.05(9) ?
Na6B Na6A O73 2_445 3_565 157.3(5) ?
O103 Na6A O73 2_445 3_565 108.69(11) ?
O123 Na6A O73 1_545 3_565 112.40(11) ?
O53 Na6A O73 2_445 3_565 106.33(10) ?
O84 Na6B O32 . 2_455 75.6(7) ?
O84 Na6B O51 . . 103.6(8) ?
O32 Na6B O51 2_455 . 93.9(8) ?
O84 Na6B O82 . . 61.4(6) ?
O32 Na6B O82 2_455 . 126.4(9) ?
O51 Na6B O82 . . 68.9(6) ?
O84 Na6B O123 . 2_445 90.6(8) ?
O32 Na6B O123 2_455 2_445 82.9(7) ?
O51 Na6B O123 . 2_445 164.2(11) ?
O82 Na6B O123 . 2_445 125.2(9) ?
O84 Na6B P8 . . 32.5(3) ?
O32 Na6B P8 2_455 . 107.6(8) ?
O51 Na6B P8 . . 95.5(7) ?
O84 Na6B O102 . . 112.7(9) ?
O32 Na6B O102 2_455 . 160.3(9) ?
O51 Na6B O102 . . 101.0(7) ?
O82 Na6B O102 . . 71.7(6) ?
O123 Na6B O102 2_445 . 79.3(6) ?
O21 Na7 O62 . 2_445 71.19(10) ?
O21 Na7 O52 . 2_445 175.90(13) ?
O62 Na7 O52 2_445 2_445 105.79(11) ?
O21 Na7 O51 . 2_445 118.77(12) ?
O62 Na7 O51 2_445 2_445 73.49(10) ?
O52 Na7 O51 2_445 2_445 62.08(9) ?
O21 Na7 O33 . . 106.39(11) ?
O62 Na7 O33 2_445 . 172.07(13) ?
O52 Na7 O33 2_445 . 76.22(10) ?
O51 Na7 O33 2_445 . 113.80(11) ?
O21 Na7 O32 . . 73.07(10) ?
O62 Na7 O32 2_445 . 126.61(12) ?
O52 Na7 O32 2_445 . 111.02(11) ?
O51 Na7 O32 2_445 . 91.05(12) ?
O33 Na7 O32 . . 58.07(9) ?
O21 Na7 O24 . . 57.73(9) ?
O62 Na7 O24 2_445 . 105.48(11) ?
O52 Na7 O24 2_445 . 121.50(11) ?
O51 Na7 O24 2_445 . 176.33(11) ?
O33 Na7 O24 . . 67.45(9) ?
O32 Na7 O24 . . 86.79(10) ?
O21 Na7 O64 . 2_445 112.98(10) ?
O62 Na7 O64 2_445 2_445 55.16(8) ?
O52 Na7 O64 2_445 2_445 62.94(9) ?
O51 Na7 O64 2_445 2_445 83.15(10) ?
O33 Na7 O64 . 2_445 121.11(11) ?
O32 Na7 O64 . 2_445 173.12(10) ?
O24 Na7 O64 . 2_445 99.19(11) ?
O14 P1 O12 . . 111.31(15) ?
O14 P1 O11 . . 105.71(14) ?
O12 P1 O11 . . 111.10(14) ?
O14 P1 O13 . . 111.63(16) ?
O12 P1 O13 . . 106.76(15) ?
O11 P1 O13 . . 110.40(14) ?
O24 P2 O23 . . 108.65(15) ?
O24 P2 O22 . . 113.29(14) ?
O23 P2 O22 . . 110.23(14) ?
O24 P2 O21 . . 110.68(14) ?
O23 P2 O21 . . 110.84(13) ?
O22 P2 O21 . . 103.09(14) ?
O32 P3 O34 . . 109.86(14) ?
O32 P3 O33 . . 109.62(14) ?
O34 P3 O33 . . 109.45(14) ?
O32 P3 O31 . . 110.37(14) ?
O34 P3 O31 . . 108.94(14) ?
O33 P3 O31 . . 108.58(14) ?
O41 P4 O44 . . 108.61(14) ?
O41 P4 O42 . . 111.59(14) ?
O44 P4 O42 . . 109.43(14) ?
O41 P4 O43 . . 108.91(15) ?
O44 P4 O43 . . 110.84(15) ?
O42 P4 O43 . . 107.47(14) ?
O51 P5 O53 . . 108.59(14) ?
O51 P5 O52 . . 110.32(14) ?
O53 P5 O52 . . 110.63(15) ?
O51 P5 O54 . . 108.86(14) ?
O53 P5 O54 . . 111.22(15) ?
O52 P5 O54 . . 107.19(15) ?
O64 P6 O63 . . 108.61(15) ?
O64 P6 O61 . . 111.24(14) ?
O63 P6 O61 . . 111.38(14) ?
O64 P6 O62 . . 110.96(15) ?
O63 P6 O62 . . 110.92(14) ?
O61 P6 O62 . . 103.71(14) ?
O71 P7 O72 . . 112.33(14) ?
O71 P7 O74 . . 111.88(15) ?
O72 P7 O74 . . 106.94(17) ?
O71 P7 O73 . . 108.12(14) ?
O72 P7 O73 . . 110.79(15) ?
O74 P7 O73 . . 106.66(16) ?
O81 P8 O84 . . 113.59(16) ?
O81 P8 O82 . . 107.49(15) ?
O84 P8 O82 . . 113.73(16) ?
O81 P8 O83 . . 111.09(15) ?
O84 P8 O83 . . 107.78(17) ?
O82 P8 O83 . . 102.65(15) ?
O92 P9 O93B . . 119.6(4) ?
O92 P9 O94A . . 121.6(3) ?
O93B P9 O94A . . 76.0(4) ?
O92 P9 O91 . . 110.18(15) ?
O93B P9 O91 . . 115.3(3) ?
O94A P9 O91 . . 110.6(3) ?
O92 P9 O94B . . 99.2(3) ?
O93B P9 O94B . . 103.8(5) ?
O91 P9 O94B . . 106.3(3) ?
O92 P9 O93A . . 104.1(2) ?
O94A P9 O93A . . 105.0(3) ?
O91 P9 O93A . . 103.5(2) ?
O94B P9 O93A . . 132.5(4) ?
O103 P10 O102 . . 107.46(16) ?
O103 P10 O104 . . 110.19(17) ?
O102 P10 O104 . . 111.35(15) ?
O103 P10 O101 . . 113.88(17) ?
O102 P10 O101 . . 108.93(16) ?
O104 P10 O101 . . 105.08(17) ?
O114 P11 O113 . . 112.21(17) ?
O114 P11 O112 . . 107.53(17) ?
O113 P11 O112 . . 111.17(15) ?
O114 P11 O111 . . 111.11(14) ?
O113 P11 O111 . . 105.41(15) ?
O112 P11 O111 . . 109.43(15) ?
O123 P12 O124 . . 107.81(18) ?
O123 P12 O121 . . 110.51(17) ?
O124 P12 O121 . . 108.53(19) ?
O123 P12 O122 . . 110.99(18) ?
O124 P12 O122 . . 111.09(18) ?
O121 P12 O122 . . 107.89(18) ?

loop_
_geom_bond_atom_site_label_1
_geom_bond_atom_site_label_2
_geom_bond_site_symmetry_2
_geom_bond_distance
_geom_bond_publ_flag
Ca1 O23 . 2.373(3) ?
Ca1 O81 . 2.381(3) ?
Ca1 O71 . 2.386(3) ?
Ca1 O11 . 2.413(3) ?
Ca1 O14 . 2.427(3) ?
Ca1 O41 . 2.430(3) ?
Ca1 O24 . 2.631(3) ?
Ca1 O82 . 2.792(3) ?
Ca1 P1 . 2.9978(19) ?
Ca1 P2 . 3.0620(19) ?
Ca1 P8 . 3.1203(19) ?
Ca1 P7 . 3.3441(16) ?
Ca8 O123 . 2.245(4) ?
Ca8 O44 2 2.313(4) ?
Ca8 O12 . 2.353(4) ?
Ca8 O63 . 2.405(4) ?
Ca8 O84 2_455 2.450(5) ?
Ca8 O13 . 2.498(4) ?
Ca8 O83 2_455 2.536(4) ?
Ca8 P1 . 3.003(4) ?
Ca8 P8 2_455 3.051(3) ?
Ca8 Na3A . 3.205(4) ?
Ca8 Mg11 1_565 3.216(4) ?
Ca8 Na6B 2_455 3.25(2) ?
Na8 O44 2 2.268(11) ?
Na8 O123 . 2.281(11) ?
Na8 O63 . 2.354(11) ?
Na8 O12 . 2.361(11) ?
Na8 O13 . 2.422(11) ?
Na8 O84 2_455 2.511(11) ?
Na8 O83 2_455 2.616(11) ?
Na8 P1 . 2.963(11) ?
Na8 P8 2_455 3.128(11) ?
Na8 Mg11 1_565 3.228(11) ?
Na8 Na3A . 3.265(11) ?
Na8 Mg5 2_455 3.312(11) ?
Mg1 O71 2_545 1.934(3) ?
Mg1 O63 1_545 1.960(3) ?
Mg1 O41 2_545 1.982(3) ?
Mg1 O111 . 1.991(3) ?
Mg1 O113 . 2.588(3) ?
Mg1 P11 . 2.8442(19) ?
Mg1 P6 1_545 3.0182(19) ?
Mg1 P4 2_545 3.0743(18) ?
Mg1 Ca1 2_545 3.347(3) ?
Mg1 Mg11 . 3.5047(19) ?
Mg1 Na8 1_545 3.546(11) ?
Mg1 Na1 . 3.583(3) ?
Mg2 O103 3_566 2.002(3) ?
Mg2 O91 . 2.034(3) ?
Mg2 O113 . 2.046(3) ?
Mg2 O72 2_545 2.084(3) ?
Mg2 O104 . 2.143(3) ?
Mg2 P10 . 3.081(2) ?
Mg2 Mg7 2_545 3.220(2) ?
Mg2 Na1 . 3.314(2) ?
Mg2 Mg13 . 3.535(3) ?
Mg2 Na3B 2_445 3.619(8) ?
Mg2 Na6A 4_666 3.634(3) ?
Mg3 O93B 2_455 1.915(6) ?
Mg3 O124 3_575 1.956(3) ?
Mg3 O14 . 1.964(3) ?
Mg3 O93A 2_455 2.006(4) ?
Mg3 O73 . 2.054(3) ?
Mg3 O121 . 2.091(3) ?
Mg3 P12 . 3.174(2) ?
Mg3 Na3B . 3.181(8) ?
Mg3 Mg13 2_455 3.210(2) ?
Mg3 Mg8 . 3.519(2) ?
Mg3 Na3A . 3.657(4) ?
Mg3 Na6A 3_565 3.733(3) ?
Mg4 O92 2_455 2.002(3) ?
Mg4 O54 4_575 2.037(3) ?
Mg4 O33 . 2.037(3) ?
Mg4 O31 3_565 2.042(3) ?
Mg4 O52 2_445 2.044(3) ?
Mg4 Mg10 4_575 3.0928(19) ?
Mg4 Mg8 . 3.126(2) ?
Mg4 P9 2_455 3.179(2) ?
Mg4 Na7 . 3.266(2) ?
Mg4 Mg7 1_455 3.500(2) ?
Mg4 Na2 2_455 3.859(2) ?
Mg5 O12 2_445 1.975(3) ?
Mg5 O83 . 1.993(3) ?
Mg5 O114 . 1.996(3) ?
Mg5 O21 . 1.999(3) ?
Mg5 O62 2_445 2.004(3) ?
Mg5 Na3A 2_445 3.073(3) ?
Mg5 P2 . 3.152(2) ?
Mg5 Na3B 2_445 3.197(8) ?
Mg5 Ca8 2_445 3.275(3) ?
Mg5 Mg12 . 3.291(2) ?
Mg5 Na8 2_445 3.312(11) ?
Mg6 O13 . 1.986(3) ?
Mg6 O43 2 2.034(3) ?
Mg6 O112 2 2.057(3) ?
Mg6 O101 2 2.072(3) ?
Mg6 O122 . 2.073(3) ?
Mg6 Na12 2 3.161(2) ?
Mg6 Mg12 2 3.161(2) ?
Mg6 Mg13 4_675 3.173(2) ?
Mg6 Na4 . 3.371(2) ?
Mg6 Na2 4_675 3.547(3) ?
Mg6 Na5 2 3.665(3) ?
Mg7 O53 4_675 1.993(3) ?
Mg7 O64 2_545 1.998(3) ?
Mg7 O91 2 2.051(3) ?
Mg7 O72 . 2.206(3) ?
Mg7 O52 2_545 2.210(3) ?
Mg7 O74 . 2.707(4) ?
Mg7 P7 . 2.964(2) ?
Mg7 P5 2_545 3.120(2) ?
Mg7 Mg2 2 3.220(2) ?
Mg7 Na1 2 3.485(2) ?
Mg7 Mg4 1_655 3.500(2) ?
Mg7 Mg10 2_545 3.694(2) ?
Mg8 O34 3_565 2.043(3) ?
Mg8 O73 . 2.053(3) ?
Mg8 O33 . 2.063(3) ?
Mg8 O24 . 2.066(3) ?
Mg8 O92 2_455 2.071(3) ?
Mg8 O74 . 2.504(4) ?
Mg8 P7 . 2.825(2) ?
Mg8 P3 . 3.180(2) ?
Mg8 Na7 . 3.500(3) ?
Mg8 Na6A 3_565 3.789(3) ?
Mg9 O51 . 2.034(3) ?
Mg9 O11 . 2.052(3) ?
Mg9 O42 . 2.054(3) ?
Mg9 O82 . 2.078(3) ?
Mg9 O61 . 2.184(3) ?
Mg9 O62 . 2.261(3) ?
Mg9 P6 . 2.812(2) ?
Mg9 P4 . 3.142(2) ?
Mg9 Mg10 . 3.219(2) ?
Mg9 Na5 . 3.441(3) ?
Mg9 Na4 . 3.442(3) ?
Mg9 Na7 2_455 3.488(3) ?
Mg10 O22 2 2.003(3) ?
Mg10 O61 . 2.018(3) ?
Mg10 O31 2 2.072(3) ?
Mg10 O54 . 2.077(3) ?
Mg10 O74 2 2.112(3) ?
Mg10 O42 . 2.299(3) ?
Mg10 Mg4 4_676 3.0928(19) ?
Mg10 Na4 . 3.309(2) ?
Mg10 Mg11 2 3.693(2) ?
Mg10 Mg7 2 3.694(2) ?
Mg11 O84 2_445 2.004(3) ?
Mg11 O32 . 2.039(3) ?
Mg11 O44 2_545 2.075(3) ?
Mg11 O21 . 2.124(3) ?
Mg11 O111 . 2.184(3) ?
Mg11 O22 . 2.228(3) ?
Mg11 P2 . 2.769(2) ?
Mg11 Ca8 1_545 3.216(4) ?
Mg11 Na8 1_545 3.228(11) ?
Mg11 Na6B 2_445 3.28(2) ?
Mg11 Na7 . 3.398(3) ?
Mg12 O102 . 2.045(3) ?
Mg12 O23 . 2.120(3) ?
Mg12 O112 . 2.213(3) ?
Mg12 O82 . 2.272(3) ?
Mg12 O83 . 2.274(3) ?
Mg12 O43 . 2.291(3) ?
Mg12 O114 . 2.647(4) ?
Mg12 P8 . 2.8782(19) ?
Mg12 P11 . 2.991(2) ?
Mg12 Mg6 2_545 3.161(2) ?
Mg12 Na5 . 3.294(3) ?
Mg13 O101 3_566 2.095(3) ?
Mg13 O121 2_445 2.100(3) ?
Mg13 O93B . 2.108(9) ?
Mg13 O122 4_576 2.120(3) ?
Mg13 O94A . 2.134(7) ?
Mg13 O104 . 2.159(3) ?
Mg13 P9 . 2.990(2) ?
Mg13 Na3B 2_445 3.164(8) ?
Mg13 Mg6 4_576 3.173(2) ?
Mg13 Mg3 2_445 3.210(2) ?
Mg13 Na3A 2_445 3.355(3) ?
Na1 O81 2_445 2.186(3) ?
Na1 O64 1_545 2.373(3) ?
Na1 O113 . 2.409(4) ?
Na1 O93A . 2.488(5) ?
Na1 O91 . 2.499(3) ?
Na1 P9 . 2.993(2) ?
Na1 Na3B 2_445 3.210(10) ?
Na1 P11 . 3.277(2) ?
Na1 P6 1_545 3.305(2) ?
Na1 P8 2_445 3.433(2) ?
Na1 Mg7 2_545 3.485(2) ?
Na2 O94B . 2.270(8) ?
Na2 O94A . 2.424(6) ?
Na2 O44 3_566 2.450(3) ?
Na2 O123 4_576 2.465(4) ?
Na2 O34 4_566 2.655(3) ?
Na2 O32 4_566 2.658(3) ?
Na2 O31 4_566 2.773(3) ?
Na2 P3 4_566 2.778(2) ?
Na2 P12 4_576 2.870(2) ?
Na2 O122 4_576 2.877(4) ?
Na2 O124 4_576 3.001(4) ?
Na2 P4 3_566 3.138(2) ?
Na3A Na3B . 0.813(9) ?
Na3A O12 . 2.211(3) ?
Na3A O114 2_455 2.331(4) ?
Na3A O121 . 2.349(4) ?
Na3A O102 2_455 2.374(4) ?
Na3A O104 2_455 2.376(4) ?
Na3A O123 . 2.583(5) ?
Na3A P10 2_455 2.844(3) ?
Na3A O83 2_455 2.988(4) ?
Na3A P12 . 2.993(3) ?
Na3A Mg5 2_455 3.073(3) ?
Na3B O114 2_455 2.234(8) ?
Na3B O12 . 2.260(8) ?
Na3B O104 2_455 2.269(7) ?
Na3B O121 . 2.290(8) ?
Na3B O93A 2_455 2.676(11) ?
Na3B O93B 2_455 2.801(12) ?
Na3B O102 2_455 2.946(9) ?
Na3B O14 . 2.992(8) ?
Na3B P10 2_455 3.137(8) ?
Na3B P1 . 3.150(7) ?
Na3B Mg13 2_455 3.164(8) ?
Na4 O13 . 2.386(3) ?
Na4 O61 . 2.395(3) ?
Na4 O22 2 2.406(3) ?
Na4 O112 2 2.439(3) ?
Na4 O11 . 2.543(3) ?
Na4 O23 2 2.554(3) ?
Na4 O111 2 2.826(3) ?
Na4 P1 . 2.993(2) ?
Na4 P2 2 3.008(2) ?
Na4 P11 2 3.188(2) ?
Na4 P6 . 3.322(3) ?
Na5 O94B 3_566 2.245(7) ?
Na5 O102 . 2.460(4) ?
Na5 O43 . 2.520(3) ?
Na5 O51 . 2.580(3) ?
Na5 O53 . 2.595(3) ?
Na5 O94A 3_566 2.679(7) ?
Na5 O42 . 2.772(3) ?
Na5 O103 . 2.861(4) ?
Na5 P5 . 2.894(2) ?
Na5 P10 . 2.981(3) ?
Na5 Na6B . 3.05(2) ?
Na5 P4 . 3.242(3) ?
Na6A O34 . 2.455(3) ?
Na6A O124 1_545 2.468(4) ?
Na6A O72 3_565 2.540(4) ?
Na6A Na6B 2_445 2.55(2) ?
Na6A O103 2_445 2.785(4) ?
Na6A O123 1_545 2.786(4) ?
Na6A O53 2_445 2.885(4) ?
Na6A O73 3_565 2.963(3) ?
Na6A P12 1_545 3.180(3) ?
Na6A P7 3_565 3.181(3) ?
Na6A P3 . 3.431(3) ?
Na6A Na2 4_665 3.439(4) ?
Na6B O84 . 2.34(2) ?
Na6B O32 2_455 2.49(2) ?
Na6B O51 . 2.51(2) ?
Na6B Na6A 2_455 2.55(2) ?
Na6B O82 . 2.67(2) ?
Na6B O123 2_445 2.78(2) ?
Na6B P8 . 2.81(3) ?
Na6B O102 . 2.92(2) ?
Na6B Ca 2_445 3.25(2) ?
Na6B Mg11 2_455 3.28(2) ?
Na6B Na 2_445 3.33(3) ?
Na7 O21 . 2.308(3) ?
Na7 O62 2_445 2.378(3) ?
Na7 O52 2_445 2.408(3) ?
Na7 O51 2_445 2.465(3) ?
Na7 O33 . 2.495(3) ?
Na7 O32 . 2.647(3) ?
Na7 O24 . 2.837(3) ?
Na7 P5 2_445 2.951(2) ?
Na7 O64 2_445 2.956(4) ?
Na7 P2 . 3.075(2) ?
Na7 P3 . 3.127(2) ?
Na7 P6 2_445 3.191(2) ?
P1 O14 . 1.526(3) ?
P1 O12 . 1.528(3) ?
P1 O11 . 1.532(2) ?
P1 O13 . 1.534(3) ?
P2 O24 . 1.524(3) ?
P2 O23 . 1.535(2) ?
P2 O22 . 1.537(2) ?
P2 O21 . 1.548(2) ?
P2 Na4 2_545 3.008(2) ?
P3 O32 . 1.512(3) ?
P3 O34 . 1.524(2) ?
P3 O33 . 1.546(2) ?
P3 O31 . 1.555(3) ?
P3 Na2 4_665 2.778(2) ?
P4 O41 . 1.528(3) ?
P4 O44 . 1.535(3) ?
P4 O42 . 1.538(2) ?
P4 O43 . 1.548(3) ?
P4 Mg1 2 3.0743(18) ?
P4 Na2 3_566 3.138(2) ?
P4 Na8 2_545 3.403(11) ?
P4 Ca8 2_545 3.477(4) ?
P5 O51 . 1.520(2) ?
P5 O53 . 1.529(3) ?
P5 O52 . 1.543(3) ?
P5 O54 . 1.552(3) ?
P5 Na7 2_455 2.951(2) ?
P5 Mg7 2 3.120(2) ?
P6 O64 . 1.518(3) ?
P6 O63 . 1.531(3) ?
P6 O61 . 1.534(2) ?
P6 O62 . 1.543(2) ?
P6 Mg1 1_565 3.0182(19) ?
P6 Na7 2_455 3.191(2) ?
P6 Na1 1_565 3.305(2) ?
P7 O71 . 1.530(3) ?
P7 O72 . 1.530(3) ?
P7 O74 . 1.535(3) ?
P7 O73 . 1.543(3) ?
P7 Na6A 3_565 3.181(3) ?
P8 O81 . 1.510(3) ?
P8 O84 . 1.514(3) ?
P8 O82 . 1.555(3) ?
P8 O83 . 1.563(3) ?
P8 Ca8 2_445 3.051(3) ?
P8 Na8 2_445 3.128(11) ?
P8 Na1 2_455 3.433(2) ?
O81 Na1 2_455 2.186(3) ?
O83 Ca8 2_445 2.536(4) ?
O83 Na8 2_445 2.616(11) ?
O83 Na3A 2_445 2.988(4) ?
O84 Mg11 2_455 2.004(3) ?
O84 Ca8 2_445 2.450(5) ?
O84 Na8 2_445 2.511(11) ?
P9 O92 . 1.5254(18) ?
P9 O93B . 1.531(2) ?
P9 O94A . 1.531(2) ?
P9 O91 . 1.535(3) ?
P9 O94B . 1.544(2) ?
P9 O93A . 1.550(2) ?
P9 Mg4 2_445 3.179(2) ?
P10 O103 . 1.517(3) ?
P10 O102 . 1.532(3) ?
P10 O104 . 1.546(3) ?
P10 O101 . 1.558(3) ?
P10 Na3A 2_445 2.844(3) ?
P10 Na3B 2_445 3.137(8) ?
P11 O114 . 1.509(3) ?
P11 O113 . 1.527(3) ?
P11 O112 . 1.535(3) ?
P11 O111 . 1.548(3) ?
P11 Na4 2_545 3.188(2) ?
P11 Na3B 2_445 3.218(7) ?
P11 Na3A 2_445 3.423(3) ?
P12 O123 . 1.510(3) ?
P12 O124 . 1.517(3) ?
P12 O121 . 1.537(3) ?
P12 O122 . 1.551(3) ?
P12 Na2 4_675 2.870(2) ?
P12 Na6A 1_565 3.180(3) ?
